data_7209467
loop_
_publ_author_name
'Attfield, J.P.'
'Rodriguez-Martinez, L.M.'
'Greneche, J.M.'
'Cernik, R.J.'
'Bell, A.M.T.'
'Clarke, J.F.'
'le Blanc, M.'
'Retoux, R.'
'Perkins, D.A.'

_publ_section_title
;
 Synthesis, structure and properties of a semivalent iron oxoborate, Fe2 O
 B O3
;
_journal_name_full 'Journal of Materials Chemistry'
_journal_page_first 205
_journal_page_last 209
_journal_paper_doi 10.1039/a804642e
_journal_volume 9
_journal_year 1998
_chemical_formula_sum 'B Fe2 O4'
_chemical_name_systematic 'Fe2 O (B O3)'
_space_group_IT_number 14
_symmetry_space_group_name_Hall '-P 2ybc'
_symmetry_space_group_name_H-M 'P 1 21/c 1'
_cell_angle_alpha 90
_cell_angle_beta 90.22
_cell_angle_gamma 90
_cell_formula_units_Z 4
_cell_length_a 3.17
_cell_length_b 9.3847
_cell_length_c 9.2498
_cell_volume 275.175
_citation_journal_id_ASTM JMACEP
_cod_data_source_file boron0-1_256.cif
_cod_data_source_block B1Fe2O4
_cod_original_cell_volume 275.1749
_cod_original_formula_sum 'B1 Fe2 O4'
_cod_database_code 7209467

loop_
_symmetry_equiv_pos_as_xyz
x,y,z
-x,y+1/2,-z+1/2
-x,-y,-z
x,-y-1/2,z-1/2

loop_
_atom_site_label
_atom_site_type_symbol
_atom_site_fract_x
_atom_site_fract_y
_atom_site_fract_z
_atom_site_occupancy
_atom_site_U_iso_or_equiv
O3 O-2 0.755 0.2516 0.2432 1 0.0
O1 O-2 0.239 0.1189 0.9868 1 0.0
O2 O-2 0.239 0.0099 0.2652 1 0.0
O4 O-2 0.742 0.3687 0.0188 1 0.0
B1 B+3 0.743 0.3747 0.1628 1 0.0
Fe1 Fe+2 0.753 0.0661 0.1165 1 0.0
Fe2 Fe+2 0.248 0.1964 0.3988 1 0.0
